data_7058853
loop_
_publ_author_name
'Xu, Yuan-Yi'
'Sun, Ou'
'Qi, Yue'
'Xie, Bo-Yu'
'Gao, Ting'

_publ_section_title
;
 Enhanced luminescence for detection of small molecules based on doped
 lanthanide compounds with a dinuclear double-stranded helicate structure
;
_journal_issue 42
_journal_name_full 'New Journal of Chemistry'
_journal_page_first 16706
_journal_paper_doi 10.1039/C9NJ04104D
_journal_volume 43
_journal_year 2019
_chemical_formula_sum 'C104 H94 Eu2 N4 O16'
_chemical_formula_weight 1959.75
_space_group_IT_number 70
_space_group_name_Hall '-F 2uv 2vw'
_space_group_name_H-M_alt 'F d d d :2'
_symmetry_cell_setting orthorhombic
_symmetry_space_group_name_Hall '-F 2uv 2vw'
_symmetry_space_group_name_H-M 'F d d d :2'
_atom_sites_solution_hydrogens geom
_atom_sites_solution_primary direct
_atom_sites_solution_secondary difmap
_audit_creation_method SHELXL-97
_audit_update_record
;
2018-12-07 deposited with the CCDC.    2019-10-02 downloaded from the CCDC.
;
_cell_angle_alpha 90.00
_cell_angle_beta 90.00
_cell_angle_gamma 90.00
_cell_formula_units_Z 8
_cell_length_a 21.821(4)
_cell_length_b 25.478(5)
_cell_length_c 40.301(8)
_cell_measurement_reflns_used 3785
_cell_measurement_temperature 293(2)
_cell_measurement_theta_max 29.1285
_cell_measurement_theta_min 3.1766
_cell_volume 22406(7)
_computing_structure_refinement 'SHELXL-97 (Sheldrick, 1997)'
_computing_structure_solution 'SHELXS-97 (Sheldrick, 1990)'
_diffrn_ambient_temperature 293(2)
_diffrn_measured_fraction_theta_full 0.995
_diffrn_measured_fraction_theta_max 0.995
_diffrn_measurement_device_type 'Xcalibur, Eos'
_diffrn_measurement_method '\w scans'
_diffrn_radiation_monochromator graphite
_diffrn_radiation_source 'fine-focus sealed tube'
_diffrn_radiation_type MoK\a
_diffrn_radiation_wavelength 0.71073
_diffrn_reflns_av_R_equivalents 0.0299
_diffrn_reflns_av_sigmaI/netI 0.0481
_diffrn_reflns_limit_h_max 24
_diffrn_reflns_limit_h_min -25
_diffrn_reflns_limit_k_max 19
_diffrn_reflns_limit_k_min -30
_diffrn_reflns_limit_l_max 26
_diffrn_reflns_limit_l_min -47
_diffrn_reflns_number 12532
_diffrn_reflns_theta_full 25.00
_diffrn_reflns_theta_max 25.00
_diffrn_reflns_theta_min 3.18
_exptl_absorpt_coefficient_mu 1.166
_exptl_absorpt_correction_T_max 1.00000
_exptl_absorpt_correction_T_min 0.88064
_exptl_absorpt_correction_type multi-scan
_exptl_absorpt_process_details SADABS
_exptl_crystal_colour yellow
_exptl_crystal_density_diffrn 1.162
_exptl_crystal_density_method 'not measured'
_exptl_crystal_description block
_exptl_crystal_F_000 8000
_exptl_crystal_size_max 0.48
_exptl_crystal_size_mid 0.45
_exptl_crystal_size_min 0.44
_platon_squeeze_details
;
;
_refine_diff_density_max 1.028
_refine_diff_density_min -0.810
_refine_diff_density_rms 0.105
_refine_ls_extinction_method none
_refine_ls_goodness_of_fit_ref 1.119
_refine_ls_hydrogen_treatment mixed
_refine_ls_matrix_type full
_refine_ls_number_parameters 286
_refine_ls_number_reflns 4918
_refine_ls_number_restraints 96
_refine_ls_restrained_S_all 1.170
_refine_ls_R_factor_all 0.1034
_refine_ls_R_factor_gt 0.0686
_refine_ls_shift/su_max 0.000
_refine_ls_shift/su_mean 0.000
_refine_ls_structure_factor_coef Fsqd
_refine_ls_weighting_details 'calc w=1/[\s^2^(Fo^2^)+(0.1314P)^2^+1.6736P] where P=(Fo^2^+2Fc^2^)/3'
_refine_ls_weighting_scheme calc
_refine_ls_wR_factor_gt 0.2067
_refine_ls_wR_factor_ref 0.2282
_reflns_number_gt 3128
_reflns_number_total 4918
_reflns_threshold_expression >2sigma(I)
_cod_data_source_file c9nj04104d2.cif
_cod_data_source_block s
_cod_depositor_comments 'Adding full bibliography for 7058853.cif.'
_cod_original_cell_volume 22406(8)
_cod_original_sg_symbol_H-M Fddd
_cod_database_code 7058853

loop_
_symmetry_equiv_pos_as_xyz
'x, y, z'
'-x+3/4, -y+3/4, z'
'-x+3/4, y, -z+3/4'
'x, -y+3/4, -z+3/4'
'x, y+1/2, z+1/2'
'-x+3/4, -y+5/4, z+1/2'
'-x+3/4, y+1/2, -z+5/4'
'x, -y+5/4, -z+5/4'
'x+1/2, y, z+1/2'
'-x+5/4, -y+3/4, z+1/2'
'-x+5/4, y, -z+5/4'
'x+1/2, -y+3/4, -z+5/4'
'x+1/2, y+1/2, z'
'-x+5/4, -y+5/4, z'
'-x+5/4, y+1/2, -z+3/4'
'x+1/2, -y+5/4, -z+3/4'
'-x, -y, -z'
'x-3/4, y-3/4, -z'
'x-3/4, -y, z-3/4'
'-x, y-3/4, z-3/4'
'-x, -y+1/2, -z+1/2'
'x-3/4, y-1/4, -z+1/2'
'x-3/4, -y+1/2, z-1/4'
'-x, y-1/4, z-1/4'
'-x+1/2, -y, -z+1/2'
'x-1/4, y-3/4, -z+1/2'
'x-1/4, -y, z-1/4'
'-x+1/2, y-3/4, z-1/4'
'-x+1/2, -y+1/2, -z'
'x-1/4, y-1/4, -z'
'x-1/4, -y+1/2, z-3/4'
'-x+1/2, y-1/4, z-3/4'

loop_
_atom_site_label
_atom_site_type_symbol
_atom_site_fract_x
_atom_site_fract_y
_atom_site_fract_z
_atom_site_U_iso_or_equiv
_atom_site_adp_type
_atom_site_occupancy
_atom_site_symmetry_multiplicity
_atom_site_calc_flag
_atom_site_refinement_flags
Eu1 Eu 0.3750 0.3750 0.023179(13) 0.0679(3) Uani 1 2 d S
N1 N 0.4310(3) 0.5210(3) -0.02195(17) 0.0770(18) Uani 1 1 d .
O1 O 0.4033(3) 0.4616(2) 0.03056(13) 0.0773(14) Uani 1 1 d .
O2 O 0.4411(3) 0.3617(2) 0.07015(13) 0.0743(14) Uani 1 1 d .
O3 O 0.2815(3) 0.4134(2) 0.00585(14) 0.0880(17) Uani 1 1 d .
O4 O 0.3970(4) 0.4138(2) -0.03290(15) 0.109(2) Uani 1 1 d .
C1 C 0.4929(6) 0.3545(5) 0.1684(3) 0.125(4) Uani 1 1 d .
H1 H 0.4778 0.3792 0.1833 0.150 Uiso 1 1 calc R
C2 C 0.1489(6) 0.4955(6) 0.0014(4) 0.153(6) Uani 1 1 d .
H2 H 0.1325 0.4938 0.0227 0.183 Uiso 1 1 calc R
C3 C 0.3750 0.3750 -0.0855(4) 0.191(12) Uani 1 2 d S
C4 C 0.4019(7) 0.5432(5) 0.1018(3) 0.144(3) Uani 1 1 d U
H4 H 0.3841 0.5444 0.1227 0.173 Uiso 1 1 calc R
C5 C 0.1175(7) 0.5195(10) -0.0243(5) 0.201(11) Uani 1 1 d .
H5 H 0.0782 0.5320 -0.0199 0.242 Uiso 1 1 calc R
C6 C 0.5276(6) 0.2786(6) 0.1246(3) 0.140(3) Uani 1 1 d U
H6 H 0.5407 0.2532 0.1097 0.168 Uiso 1 1 calc R
C7 C 0.1386(8) 0.5259(7) -0.0536(5) 0.169(7) Uani 1 1 d .
H7 H 0.1147 0.5418 -0.0698 0.203 Uiso 1 1 calc R
C8 C 0.5304(7) 0.3150(7) 0.1786(4) 0.167(4) Uani 1 1 d U
H8 H 0.5522 0.3189 0.1982 0.201 Uiso 1 1 calc R
C9 C 0.4374(7) 0.5907(5) 0.0871(3) 0.157(3) Uani 1 1 d U
H9 H 0.4534 0.6169 0.1007 0.189 Uiso 1 1 calc R
C10 C 0.5371(7) 0.2690(7) 0.1606(4) 0.176(4) Uani 1 1 d U
H10 H 0.5463 0.2365 0.1698 0.211 Uiso 1 1 calc R
C11 C 0.4065(5) 0.5025(3) 0.0486(2) 0.096(2) Uani 1 1 d U
C12 C 0.3750 0.3750 -0.0477(3) 0.117(6) Uani 1 2 d S
C13 C 0.2431(4) 0.4427(3) 0.0191(2) 0.072(2) Uani 1 1 d .
C14 C 0.4284(6) 0.5488(3) 0.0333(2) 0.111(4) Uani 1 1 d .
C15 C 0.2059(4) 0.4739(3) -0.0059(3) 0.087(2) Uani 1 1 d .
C16 C 0.4435(5) 0.5298(4) -0.0564(2) 0.099(3) Uani 1 1 d .
H16A H 0.4687 0.5013 -0.0647 0.118 Uiso 1 1 calc R
H16B H 0.4667 0.5620 -0.0588 0.118 Uiso 1 1 calc R
C17 C 0.4031(4) 0.5338(4) -0.1146(2) 0.088(2) Uani 1 1 d .
H17A H 0.4272 0.5648 -0.1196 0.106 Uiso 1 1 calc R
H17B H 0.4276 0.5032 -0.1199 0.106 Uiso 1 1 calc R
C18 C 0.3983(6) 0.5005(4) 0.0825(2) 0.117(3) Uani 1 1 d U
H18 H 0.3899 0.4683 0.0924 0.140 Uiso 1 1 calc R
C19 C 0.4783(5) 0.3567(5) 0.1352(3) 0.103(2) Uani 1 1 d U
H19 H 0.4513 0.3829 0.1286 0.123 Uiso 1 1 calc R
C20 C 0.4844(4) 0.3312(4) 0.0762(2) 0.090(2) Uani 1 1 d U
C21 C 0.3869(4) 0.5334(4) -0.0767(2) 0.093(3) Uani 1 1 d .
H21A H 0.3649 0.5652 -0.0711 0.111 Uiso 1 1 calc R
H21B H 0.3606 0.5037 -0.0719 0.111 Uiso 1 1 calc R
C22 C 0.4385(6) 0.5549(4) 0.0001(3) 0.116(4) Uani 1 1 d .
H22 H 0.4522 0.5877 -0.0069 0.139 Uiso 1 1 calc R
C23 C 0.2343(4) 0.4471(4) 0.0523(2) 0.093(3) Uani 1 1 d .
H23 H 0.2051 0.4710 0.0595 0.112 Uiso 1 1 calc R
C24 C 0.2277(5) 0.4812(4) -0.0370(2) 0.092(3) Uani 1 1 d .
H24 H 0.2655 0.4666 -0.0423 0.111 Uiso 1 1 calc R
C25 C 0.4443(8) 0.5925(5) 0.0530(3) 0.157(3) Uani 1 1 d U
H25 H 0.4595 0.6227 0.0430 0.189 Uiso 1 1 calc R
C26 C 0.1972(6) 0.5088(5) -0.0612(3) 0.130(4) Uani 1 1 d .
H26 H 0.2152 0.5157 -0.0817 0.157 Uiso 1 1 calc R
C27 C 0.4996(4) 0.3246(4) 0.1119(3) 0.098(2) Uani 1 1 d U

loop_
_atom_site_aniso_label
_atom_site_aniso_U_11
_atom_site_aniso_U_22
_atom_site_aniso_U_33
_atom_site_aniso_U_23
_atom_site_aniso_U_13
_atom_site_aniso_U_12
Eu1 0.0923(5) 0.0489(4) 0.0624(4) 0.000 0.000 0.0028(3)
N1 0.082(4) 0.082(5) 0.067(4) 0.008(3) -0.006(3) -0.020(4)
O1 0.101(4) 0.060(3) 0.071(3) -0.003(3) 0.003(3) -0.005(3)
O2 0.076(4) 0.077(3) 0.069(3) -0.012(3) -0.004(3) 0.004(3)
O3 0.111(5) 0.076(4) 0.077(4) -0.006(3) -0.023(3) 0.018(3)
O4 0.199(7) 0.055(3) 0.072(4) 0.003(3) 0.019(4) -0.005(4)
C1 0.161(11) 0.121(9) 0.093(8) -0.005(7) 0.026(8) -0.043(8)
C2 0.094(8) 0.209(16) 0.156(12) 0.061(11) -0.003(9) 0.026(9)
C3 0.43(4) 0.097(12) 0.050(8) 0.000 0.000 -0.085(15)
C4 0.251(7) 0.096(5) 0.087(5) -0.022(4) 0.008(5) -0.032(5)
C5 0.138(13) 0.28(3) 0.19(2) 0.089(17) -0.004(12) 0.102(14)
C6 0.134(5) 0.169(6) 0.118(5) -0.006(5) -0.017(5) 0.025(5)
C7 0.154(14) 0.212(18) 0.142(13) 0.069(13) -0.001(11) 0.074(12)
C8 0.164(7) 0.208(9) 0.129(8) -0.020(7) -0.039(7) 0.043(8)
C9 0.270(8) 0.103(5) 0.099(5) -0.036(5) 0.022(6) -0.040(6)
C10 0.176(8) 0.203(9) 0.149(8) 0.002(7) -0.023(7) 0.039(8)
C11 0.162(7) 0.061(4) 0.064(4) -0.010(4) -0.004(5) -0.023(5)
C12 0.24(2) 0.047(7) 0.059(7) 0.000 0.000 0.000(9)
C13 0.068(5) 0.056(5) 0.091(6) 0.007(4) -0.006(4) -0.008(4)
C14 0.198(11) 0.065(5) 0.072(6) 0.000(5) -0.013(6) -0.035(6)
C15 0.076(6) 0.079(6) 0.106(7) 0.011(5) -0.010(5) 0.003(4)
C16 0.111(7) 0.104(7) 0.080(6) 0.027(5) 0.002(6) -0.026(6)
C17 0.084(5) 0.099(7) 0.082(6) 0.018(5) -0.008(5) -0.019(5)
C18 0.199(7) 0.078(5) 0.075(4) -0.018(4) 0.005(5) -0.033(5)
C19 0.098(5) 0.120(6) 0.090(5) 0.005(5) -0.003(5) -0.003(5)
C20 0.075(4) 0.108(5) 0.088(5) -0.004(4) -0.007(4) -0.001(4)
C21 0.109(7) 0.090(7) 0.079(6) -0.003(5) -0.012(5) -0.001(5)
C22 0.176(11) 0.060(5) 0.113(8) 0.018(5) -0.022(8) -0.047(6)
C23 0.094(6) 0.096(7) 0.090(7) -0.003(5) 0.000(5) 0.028(5)
C24 0.097(7) 0.084(6) 0.096(7) 0.014(5) -0.010(6) 0.001(5)
C25 0.281(9) 0.095(6) 0.096(6) -0.019(5) 0.019(7) -0.047(7)
C26 0.151(11) 0.136(9) 0.104(8) 0.053(7) -0.012(8) 0.024(8)
C27 0.075(4) 0.129(6) 0.089(5) -0.003(5) -0.012(4) 0.019(4)

loop_
_atom_type_symbol
_atom_type_description
_atom_type_scat_dispersion_real
_atom_type_scat_dispersion_imag
_atom_type_scat_source
C C 0.0033 0.0016 'International Tables Vol C Tables 4.2.6.8 and 6.1.1.4'
H H 0.0000 0.0000 'International Tables Vol C Tables 4.2.6.8 and 6.1.1.4'
N N 0.0061 0.0033 'International Tables Vol C Tables 4.2.6.8 and 6.1.1.4'
O O 0.0106 0.0060 'International Tables Vol C Tables 4.2.6.8 and 6.1.1.4'
Eu Eu -0.1578 3.6682 'International Tables Vol C Tables 4.2.6.8 and 6.1.1.4'

loop_
_geom_angle_atom_site_label_1
_geom_angle_atom_site_label_2
_geom_angle_atom_site_label_3
_geom_angle
_geom_angle_site_symmetry_1
_geom_angle_site_symmetry_3
O1 Eu1 O1 165.2(3) 2 .
O1 Eu1 O3 101.7(2) 2 .
O1 Eu1 O3 82.7(2) . .
O1 Eu1 O3 82.7(2) 2 2
O1 Eu1 O3 101.7(2) . 2
O3 Eu1 O3 145.7(3) . 2
O1 Eu1 O2 82.74(19) 2 2
O1 Eu1 O2 85.62(18) . 2
O3 Eu1 O2 69.93(19) . 2
O3 Eu1 O2 143.85(18) 2 2
O1 Eu1 O2 85.62(18) 2 .
O1 Eu1 O2 82.74(19) . .
O3 Eu1 O2 143.85(18) . .
O3 Eu1 O2 69.93(19) 2 .
O2 Eu1 O2 76.1(3) 2 .
O1 Eu1 O4 122.83(18) 2 .
O1 Eu1 O4 71.91(19) . .
O3 Eu1 O4 74.8(2) . .
O3 Eu1 O4 74.5(2) 2 .
O2 Eu1 O4 140.1(2) 2 .
O2 Eu1 O4 130.5(2) . .
O1 Eu1 O4 71.91(19) 2 2
O1 Eu1 O4 122.83(18) . 2
O3 Eu1 O4 74.5(2) . 2
O3 Eu1 O4 74.8(2) 2 2
O2 Eu1 O4 130.5(2) 2 2
O2 Eu1 O4 140.1(2) . 2
O4 Eu1 O4 51.8(3) . 2
O1 Eu1 C12 97.40(13) 2 .
O1 Eu1 C12 97.40(13) . .
O3 Eu1 C12 72.85(14) . .
O3 Eu1 C12 72.85(14) 2 .
O2 Eu1 C12 141.95(13) 2 .
O2 Eu1 C12 141.95(13) . .
O4 Eu1 C12 25.91(14) . .
O4 Eu1 C12 25.91(14) 2 .
C22 N1 C16 123.8(8) . .
C11 O1 Eu1 150.5(5) . .
C20 O2 Eu1 134.1(6) . .
C13 O3 Eu1 134.6(5) . .
C12 O4 Eu1 92.5(6) . .
C8 C1 C19 117.5(13) . .
C15 C2 C5 117.2(14) . .
C18 C4 C9 116.3(11) . .
C7 C5 C2 124.7(15) . .
C27 C6 C10 123.4(13) . .
C5 C7 C26 119.7(14) . .
C1 C8 C10 122.1(14) . .
C25 C9 C4 117.1(11) . .
C8 C10 C6 110.9(15) . .
O1 C11 C18 122.0(8) . .
O1 C11 C14 116.9(8) . .
C18 C11 C14 120.4(8) . .
O4 C12 O4 123.1(12) 2 .
O4 C12 C3 118.4(6) 2 .
O4 C12 C3 118.4(6) . .
O4 C12 Eu1 61.6(6) 2 .
O4 C12 Eu1 61.6(6) . .
C3 C12 Eu1 180.0 . .
O3 C13 C23 124.7(8) . .
O3 C13 C15 113.0(8) . .
C23 C13 C15 122.3(8) . .
C22 C14 C11 125.3(8) . .
C22 C14 C25 115.0(9) . .
C11 C14 C25 119.7(9) . .
C24 C15 C2 117.3(10) . .
C24 C15 C13 119.8(8) . .
C2 C15 C13 122.9(10) . .
N1 C16 C21 112.8(8) . .
C17 C17 C21 111.4(10) 3_554 .
C4 C18 C11 122.5(10) . .
C27 C19 C1 125.5(12) . .
O2 C20 C23 124.2(9) . 2
O2 C20 C27 115.3(9) . .
C23 C20 C27 120.4(9) 2 .
C16 C21 C17 110.6(8) . .
N1 C22 C14 126.6(8) . .
C13 C23 C20 125.0(9) . 2
C15 C24 C26 123.8(11) . .
C9 C25 C14 120.5(11) . .
C7 C26 C24 116.9(12) . .
C19 C27 C6 113.8(11) . .
C19 C27 C20 122.4(10) . .
C6 C27 C20 122.7(10) . .

loop_
_geom_bond_atom_site_label_1
_geom_bond_atom_site_label_2
_geom_bond_distance
_geom_bond_site_symmetry_2
Eu1 O1 2.309(5) 2
Eu1 O1 2.309(5) .
Eu1 O3 2.369(6) .
Eu1 O3 2.369(6) 2
Eu1 O2 2.404(5) 2
Eu1 O2 2.404(5) .
Eu1 O4 2.513(6) .
Eu1 O4 2.513(6) 2
Eu1 C12 2.855(13) .
N1 C22 1.249(11) .
N1 C16 1.431(10) .
O1 C11 1.274(9) .
O2 C20 1.248(10) .
O3 C13 1.241(9) .
O4 C12 1.249(9) .
C1 C8 1.361(18) .
C1 C19 1.375(15) .
C2 C15 1.392(16) .
C2 C5 1.385(19) .
C3 C12 1.526(19) .
C4 C18 1.338(13) .
C4 C9 1.553(16) .
C5 C7 1.280(18) .
C6 C27 1.416(16) .
C6 C10 1.484(16) .
C7 C26 1.385(17) .
C8 C10 1.385(19) .
C9 C25 1.383(15) .
C11 C18 1.378(13) .
C11 C14 1.415(12) .
C12 O4 1.249(9) 2
C13 C23 1.356(11) .
C13 C15 1.519(12) .
C14 C22 1.368(13) .
C14 C25 1.411(13) .
C15 C24 1.352(13) .
C16 C21 1.485(12) .
C17 C17 1.483(17) 3_554
C17 C21 1.567(12) .
C19 C27 1.331(14) .
C20 C23 1.383(13) 2
C20 C27 1.487(13) .
C23 C20 1.383(13) 2
C24 C26 1.374(13) .

loop_
_platon_squeeze_void_nr
_platon_squeeze_void_average_x
_platon_squeeze_void_average_y
_platon_squeeze_void_average_z
_platon_squeeze_void_volume
_platon_squeeze_void_count_electrons
_platon_squeeze_void_content
1 -0.125 0.375 -0.125 650 69 ' '
2 0.125 0.625 0.125 650 69 ' '
3 -0.125 0.875 0.375 650 69 ' '
4 0.125 0.125 0.625 650 69 ' '
5 0.375 0.875 -0.125 650 69 ' '
6 0.375 0.375 0.375 650 69 ' '
7 0.625 0.125 0.125 650 69 ' '
8 0.625 0.625 0.625 650 69 ' '
